data_2205189
loop_
_publ_author_name
'Lin, Dong-Dong'
'Yin, Kai-Liang'
'Xu, Duan-Jun'

_publ_section_title
;<i>catena</i>-Poly[[[bis(1<i>H</i>-imidazole-\k<i>N</i>^3^)zinc(II)]-\m-terephthalato-\k^2^<i>O</i>:<i>O</i>']
 trihydrate]
;
_journal_issue 2
_journal_name_full 'Acta Crystallographica Section E'
_journal_page_first m260
_journal_page_last m262
_journal_paper_doi 10.1107/S1600536805000164
_journal_volume 61
_journal_year 2005
_chemical_formula_iupac '[Zn (C8 H4 O4) (C3 H4 N2)2] , 3H2 O'
_chemical_formula_moiety 'C14 H12 N4 O4 Zn , 3H2 O'
_chemical_formula_sum 'C14 H18 N4 O7 Zn'
_chemical_formula_weight 419.69
_chemical_name_systematic
;
catena-Poly[[[bis(1H-imidazole-\kN^3^)zinc(II)]-\m-terephthalato-\kO:O']
trihydrate]
;
_space_group_IT_number 2
_symmetry_cell_setting triclinic
_symmetry_space_group_name_Hall '-P 1'
_symmetry_space_group_name_H-M 'P -1'
_atom_sites_solution_hydrogens geom
_atom_sites_solution_primary direct
_atom_sites_solution_secondary difmap
_audit_creation_method SHELXL97
_cell_angle_alpha 81.220(3)
_cell_angle_beta 70.030(2)
_cell_angle_gamma 83.678(2)
_cell_formula_units_Z 2
_cell_length_a 8.3046(4)
_cell_length_b 9.5443(4)
_cell_length_c 12.0048(8)
_cell_measurement_reflns_used 2893
_cell_measurement_temperature 295(2)
_cell_measurement_theta_max 24.0
_cell_measurement_theta_min 2.8
_cell_volume 882.10(8)
_computing_cell_refinement PROCESS-AUTO
_computing_data_collection 'PROCESS-AUTO (Rigaku, 1998)'
_computing_data_reduction 'CrystalStructure (Rigaku/MSC, 2002)'
_computing_molecular_graphics 'ORTEP-3 for Windows (Farrugia, 1997) and XP (Siemens, 1994)'
_computing_publication_material 'WinGX (Farrugia, 1999)'
_computing_structure_refinement 'SHELXL97 (Sheldrick, 1997)'
_computing_structure_solution 'SIR92 (Altomare <i>et al.</i>, 1993)'
_diffrn_ambient_temperature 295(2)
_diffrn_detector_area_resol_mean 10.00
_diffrn_measured_fraction_theta_full 0.99
_diffrn_measured_fraction_theta_max 0.99
_diffrn_measurement_device_type 'Rigaku R-AXIS RAPID'
_diffrn_measurement_method \w
_diffrn_radiation_monochromator graphite
_diffrn_radiation_source 'fine-focus sealed tube'
_diffrn_radiation_type MoK\a
_diffrn_radiation_wavelength 0.71073
_diffrn_reflns_av_R_equivalents 0.0244
_diffrn_reflns_av_sigmaI/netI 0.0212
_diffrn_reflns_limit_h_max 9
_diffrn_reflns_limit_h_min -9
_diffrn_reflns_limit_k_max 11
_diffrn_reflns_limit_k_min -11
_diffrn_reflns_limit_l_max 14
_diffrn_reflns_limit_l_min -14
_diffrn_reflns_number 6595
_diffrn_reflns_theta_full 25.0
_diffrn_reflns_theta_max 25.01
_diffrn_reflns_theta_min 1.82
_diffrn_standards_decay_% 0
_diffrn_standards_interval_count 0
_diffrn_standards_interval_time 0
_diffrn_standards_number 0
_exptl_absorpt_coefficient_mu 1.437
_exptl_absorpt_correction_T_max 0.860
_exptl_absorpt_correction_T_min 0.665
_exptl_absorpt_correction_type multi-scan
_exptl_absorpt_process_details '(ABSCOR; Higashi, 1995)'
_exptl_crystal_colour colourless
_exptl_crystal_density_diffrn 1.580
_exptl_crystal_density_meas ?
_exptl_crystal_density_method .
_exptl_crystal_description prism
_exptl_crystal_F_000 432
_exptl_crystal_size_max 0.28
_exptl_crystal_size_mid 0.22
_exptl_crystal_size_min 0.10
_refine_diff_density_max 0.23
_refine_diff_density_min -0.35
_refine_ls_extinction_method none
_refine_ls_goodness_of_fit_ref 1.123
_refine_ls_hydrogen_treatment constr
_refine_ls_matrix_type full
_refine_ls_number_parameters 235
_refine_ls_number_reflns 3076
_refine_ls_number_restraints 0
_refine_ls_restrained_S_all 1.123
_refine_ls_R_factor_all 0.031
_refine_ls_R_factor_gt 0.027
_refine_ls_shift/su_max 0.001
_refine_ls_shift/su_mean 0.000
_refine_ls_structure_factor_coef Fsqd
_refine_ls_weighting_details 'calc w = 1/[\s^2^(Fo^2^)+(0.0328P)^2^+0.4577P] where P = (Fo^2^+2Fc^2^)/3'
_refine_ls_weighting_scheme calc
_refine_ls_wR_factor_gt 0.069
_refine_ls_wR_factor_ref 0.071
_reflns_number_gt 2807
_reflns_number_total 3076
_reflns_threshold_expression I>2\s(I)
_cod_data_source_file ww6342.cif
_cod_data_source_block I
_cod_depositor_comments
;
The following automatic conversions were performed:
'_symmetry_cell_setting' value 'Triclinic' changed to 'triclinic'
according to '/home/saulius/struct/CIF-dictionaries/cif_core.dic'
dictionary named 'cif_core.dic' version 2.4.1 from 2010-06-29.

Automatic conversion script
Id: cif_fix_enum 1527 2010-12-29 10:47:43Z saulius 

The following automatic conversions were performed:

'_symmetry_cell_setting' value 'Triclinic' changed to 'triclinic'
according to /home/saulius/struct/CIF-dictionaries/cif_core.dic
dictionary named 'cif_core.dic' version 2.4.1 from 2010-06-29.

Automatic conversion script
Id: cif_fix_values 1715 2011-07-08 13:25:40Z adriana 
;
_cod_database_code 2205189
_cod_database_fobs_code 2205189

loop_
_symmetry_equiv_pos_as_xyz
'x, y, z'
'-x, -y, -z'

loop_
_atom_site_label
_atom_site_fract_x
_atom_site_fract_y
_atom_site_fract_z
_atom_site_U_iso_or_equiv
_atom_site_adp_type
_atom_site_calc_flag
_atom_site_refinement_flags
_atom_site_occupancy
_atom_site_type_symbol
Zn 0.54397(3) 0.43804(2) 0.19816(2) 0.02875(10) Uani d . 1 Zn
N1 0.3101(2) 0.37522(19) 0.23785(17) 0.0335(4) Uani d . 1 N
N2 0.0830(3) 0.2533(2) 0.3022(2) 0.0527(6) Uani d . 1 N
H6 0.0119 0.1904 0.3430 0.063 Uiso calc R 1 H
N3 0.6407(2) 0.47086(19) 0.32220(17) 0.0329(4) Uani d . 1 N
N4 0.7880(3) 0.5753(2) 0.4009(2) 0.0510(6) Uani d . 1 N
H10 0.8483 0.6369 0.4111 0.061 Uiso calc R 1 H
O1 0.7185(2) 0.31432(15) 0.09141(14) 0.0358(4) Uani d . 1 O
O2 0.6520(2) 0.14629(16) 0.24587(14) 0.0383(4) Uani d . 1 O
O3 0.5533(2) 0.62347(15) 0.09967(14) 0.0384(4) Uani d . 1 O
O4 0.3566(2) 0.71973(16) 0.25040(15) 0.0430(4) Uani d . 1 O
O1W 0.8315(2) 0.04434(18) 0.40622(17) 0.0472(4) Uani d . 1 O
H13 0.7698 0.0720 0.3516 0.050 Uiso d R 1 H
H14 0.7489 0.0441 0.4742 0.050 Uiso d R 1 H
O2W 0.4281(3) 0.9230(2) 0.37968(17) 0.0636(6) Uani d . 1 O
H15 0.4051 0.8654 0.3403 0.050 Uiso d R 1 H
H16 0.5007 0.9893 0.3274 0.050 Uiso d R 1 H
O3W 1.0110(3) 0.7794(2) 0.3869(2) 0.0638(6) Uani d . 1 O
H17 0.9690 0.8673 0.3792 0.050 Uiso d R 1 H
H18 1.1176 0.7761 0.3332 0.050 Uiso d R 1 H
C1 0.7370(3) 0.1892(2) 0.1411(2) 0.0291(5) Uani d . 1 C
C2 0.8737(3) 0.0915(2) 0.06747(19) 0.0284(4) Uani d . 1 C
C3 0.9759(3) 0.1387(2) -0.0471(2) 0.0357(5) Uani d . 1 C
H1 0.9606 0.2321 -0.0794 0.043 Uiso calc R 1 H
C4 0.8996(3) -0.0484(2) 0.1138(2) 0.0349(5) Uani d . 1 C
H2 0.8321 -0.0816 0.1908 0.042 Uiso calc R 1 H
C5 0.4590(3) 0.7277(2) 0.1465(2) 0.0313(5) Uani d . 1 C
C6 0.4799(3) 0.8688(2) 0.06977(19) 0.0276(4) Uani d . 1 C
C7 0.3661(3) 0.9843(2) 0.1066(2) 0.0320(5) Uani d . 1 C
H3 0.2756 0.9737 0.1784 0.038 Uiso calc R 1 H
C8 0.6132(3) 0.8857(2) -0.0372(2) 0.0314(5) Uani d . 1 C
H4 0.6893 0.8089 -0.0626 0.038 Uiso calc R 1 H
C9 0.2341(3) 0.2680(3) 0.3132(2) 0.0444(6) Uani d . 1 C
H5 0.2795 0.2107 0.3666 0.053 Uiso calc R 1 H
C10 0.0607(3) 0.3541(3) 0.2159(3) 0.0501(7) Uani d . 1 C
H7 -0.0334 0.3682 0.1894 0.060 Uiso calc R 1 H
C11 0.2003(3) 0.4300(3) 0.1760(2) 0.0405(5) Uani d . 1 C
H8 0.2197 0.5069 0.1163 0.049 Uiso calc R 1 H
C12 0.7266(3) 0.5830(3) 0.3123(2) 0.0414(6) Uani d . 1 C
H9 0.7418 0.6578 0.2508 0.050 Uiso calc R 1 H
C13 0.7386(4) 0.4512(3) 0.4739(3) 0.0511(7) Uani d . 1 C
H11 0.7632 0.4176 0.5436 0.061 Uiso calc R 1 H
C14 0.6472(3) 0.3879(3) 0.4242(2) 0.0403(6) Uani d . 1 C
H12 0.5967 0.3018 0.4545 0.048 Uiso calc R 1 H

loop_
_atom_site_aniso_label
_atom_site_aniso_U_11
_atom_site_aniso_U_22
_atom_site_aniso_U_33
_atom_site_aniso_U_12
_atom_site_aniso_U_13
_atom_site_aniso_U_23
Zn 0.02747(15) 0.01947(13) 0.03340(16) 0.00234(9) -0.00437(10) -0.00162(10)
N1 0.0289(10) 0.0273(9) 0.0391(11) -0.0002(7) -0.0047(8) -0.0051(8)
N2 0.0334(11) 0.0452(13) 0.0667(16) -0.0117(10) 0.0049(11) -0.0120(11)
N3 0.0310(10) 0.0269(9) 0.0362(11) 0.0031(7) -0.0063(8) -0.0053(8)
N4 0.0442(12) 0.0485(13) 0.0658(16) 0.0044(10) -0.0215(11) -0.0209(11)
O1 0.0373(8) 0.0238(7) 0.0388(9) 0.0086(6) -0.0055(7) -0.0052(6)
O2 0.0389(9) 0.0322(8) 0.0358(9) 0.0032(7) -0.0032(7) -0.0054(7)
O3 0.0485(10) 0.0186(7) 0.0381(9) 0.0061(7) -0.0050(7) -0.0008(6)
O4 0.0494(10) 0.0280(8) 0.0371(10) 0.0025(7) 0.0002(8) 0.0026(7)
O1W 0.0431(10) 0.0441(10) 0.0503(11) 0.0022(8) -0.0118(8) -0.0051(8)
O2W 0.0863(15) 0.0568(12) 0.0427(11) -0.0285(11) -0.0083(10) -0.0040(9)
O3W 0.0497(11) 0.0466(11) 0.0803(15) -0.0003(9) -0.0082(11) 0.0037(10)
C1 0.0285(11) 0.0246(10) 0.0353(12) 0.0041(8) -0.0113(10) -0.0088(9)
C2 0.0302(11) 0.0230(10) 0.0333(12) 0.0034(8) -0.0115(9) -0.0082(8)
C3 0.0419(13) 0.0216(10) 0.0372(13) 0.0067(9) -0.0086(10) -0.0015(9)
C4 0.0392(13) 0.0261(11) 0.0318(12) 0.0026(9) -0.0042(10) -0.0019(9)
C5 0.0366(12) 0.0217(10) 0.0360(13) 0.0003(9) -0.0140(10) -0.0011(9)
C6 0.0338(11) 0.0194(9) 0.0301(11) 0.0008(8) -0.0119(9) -0.0030(8)
C7 0.0351(12) 0.0260(10) 0.0286(11) 0.0019(9) -0.0041(9) -0.0024(9)
C8 0.0361(12) 0.0200(10) 0.0344(12) 0.0056(8) -0.0088(10) -0.0044(8)
C9 0.0411(14) 0.0379(13) 0.0452(15) -0.0027(11) -0.0042(11) -0.0017(11)
C10 0.0301(13) 0.0480(15) 0.072(2) 0.0078(11) -0.0131(13) -0.0241(14)
C11 0.0351(13) 0.0355(12) 0.0489(15) 0.0071(10) -0.0118(11) -0.0109(11)
C12 0.0391(13) 0.0336(12) 0.0489(15) 0.0001(10) -0.0110(12) -0.0073(11)
C13 0.0492(15) 0.0603(17) 0.0450(15) 0.0238(13) -0.0213(13) -0.0162(13)
C14 0.0404(13) 0.0331(12) 0.0389(13) 0.0089(10) -0.0064(11) -0.0026(10)

loop_
_atom_type_symbol
_atom_type_description
_atom_type_scat_dispersion_real
_atom_type_scat_dispersion_imag
_atom_type_scat_source
C C 0.0033 0.0000 'International Tables Vol C Tables 4.2.6.8 and 6.1.1.4'
H H 0.0000 0.0000 'International Tables Vol C Tables 4.2.6.8 and 6.1.1.4'
N N 0.0061 0.0000 'International Tables Vol C Tables 4.2.6.8 and 6.1.1.4'
O O 0.0106 0.0000 'International Tables Vol C Tables 4.2.6.8 and 6.1.1.4'
Zn Zn 0.2839 0.0000 'International Tables Vol C Tables 4.2.6.8 and 6.1.1.4'

loop_
_geom_angle_atom_site_label_1
_geom_angle_atom_site_label_2
_geom_angle_atom_site_label_3
_geom_angle_site_symmetry_1
_geom_angle
_geom_angle_publ_flag
O1 Zn O3 . 103.95(6) y
O1 Zn N1 . 111.57(7) y
O1 Zn N3 . 106.29(7) y
O3 Zn N1 . 106.84(7) y
O3 Zn N3 . 103.64(7) y
N1 Zn N3 . 122.75(8) y
C9 N1 C11 . 105.9(2) ?
C9 N1 Zn . 130.05(18) ?
C11 N1 Zn . 123.58(16) ?
C9 N2 C10 . 108.2(2) ?
C9 N2 H6 . 125.9 ?
C10 N2 H6 . 125.9 ?
C12 N3 C14 . 106.1(2) ?
C12 N3 Zn . 122.63(17) ?
C14 N3 Zn . 131.13(17) ?
C12 N4 C13 . 107.7(2) ?
C12 N4 H10 . 126.1 ?
C13 N4 H10 . 126.1 ?
C1 O1 Zn . 113.65(14) ?
C5 O3 Zn . 118.55(14) ?
H13 O1W H14 . 101.1 ?
H15 O2W H16 . 109.6 ?
H17 O3W H18 . 106.7 ?
O2 C1 O1 . 123.55(19) ?
O2 C1 C2 . 119.80(19) ?
O1 C1 C2 . 116.62(19) ?
C3 C2 C4 . 118.6(2) ?
C3 C2 C1 . 120.98(19) ?
C4 C2 C1 . 120.4(2) ?
C4 C3 C2 2_755 120.5(2) ?
C4 C3 H1 2_755 119.7 ?
C2 C3 H1 . 119.7 ?
C3 C4 C2 2_755 120.9(2) ?
C3 C4 H2 2_755 119.6 ?
C2 C4 H2 . 119.6 ?
O4 C5 O3 . 124.29(19) ?
O4 C5 C6 . 119.43(18) ?
O3 C5 C6 . 116.26(19) ?
C8 C6 C7 . 119.34(19) ?
C8 C6 C5 . 120.38(18) ?
C7 C6 C5 . 120.28(19) ?
C8 C7 C6 2_675 120.3(2) ?
C8 C7 H3 2_675 119.9 ?
C6 C7 H3 . 119.9 ?
C7 C8 C6 2_675 120.39(19) ?
C7 C8 H4 2_675 119.8 ?
C6 C8 H4 . 119.8 ?
N1 C9 N2 . 110.4(2) ?
N1 C9 H5 . 124.8 ?
N2 C9 H5 . 124.8 ?
C11 C10 N2 . 106.8(2) ?
C11 C10 H7 . 126.6 ?
N2 C10 H7 . 126.6 ?
C10 C11 N1 . 108.8(2) ?
C10 C11 H8 . 125.6 ?
N1 C11 H8 . 125.6 ?
N4 C12 N3 . 111.1(2) ?
N4 C12 H9 . 124.4 ?
N3 C12 H9 . 124.4 ?
C14 C13 N4 . 106.1(2) ?
C14 C13 H11 . 127.0 ?
N4 C13 H11 . 127.0 ?
C13 C14 N3 . 109.0(2) ?
C13 C14 H12 . 125.5 ?
N3 C14 H12 . 125.5 ?

loop_
_geom_bond_atom_site_label_1
_geom_bond_atom_site_label_2
_geom_bond_site_symmetry_2
_geom_bond_distance
_geom_bond_publ_flag
Zn O1 . 1.9883(15) y
Zn O3 . 1.9660(15) y
Zn N1 . 1.9735(18) y
Zn N3 . 1.9940(19) y
N1 C9 . 1.317(3) ?
N1 C11 . 1.377(3) ?
N2 C9 . 1.330(3) ?
N2 C10 . 1.349(4) ?
N2 H6 . 0.8600 ?
N3 C12 . 1.319(3) ?
N3 C14 . 1.367(3) ?
N4 C12 . 1.317(3) ?
N4 C13 . 1.373(4) ?
N4 H10 . 0.8600 ?
O1 C1 . 1.269(3) ?
O2 C1 . 1.244(3) ?
O3 C5 . 1.271(3) ?
O4 C5 . 1.243(3) ?
O1W H13 . 0.9538 ?
O1W H14 . 0.8683 ?
O2W H15 . 0.8522 ?
O2W H16 . 0.9290 ?
O3W H17 . 0.8764 ?
O3W H18 . 0.9001 ?
C1 C2 . 1.508(3) ?
C2 C3 . 1.383(3) ?
C2 C4 . 1.389(3) ?
C3 C4 2_755 1.379(3) ?
C3 H1 . 0.9300 ?
C4 C3 2_755 1.379(3) ?
C4 H2 . 0.9300 ?
C5 C6 . 1.502(3) ?
C6 C8 . 1.381(3) ?
C6 C7 . 1.392(3) ?
C7 C8 2_675 1.377(3) ?
C7 H3 . 0.9300 ?
C8 C7 2_675 1.377(3) ?
C8 H4 . 0.9300 ?
C9 H5 . 0.9300 ?
C10 C11 . 1.341(4) ?
C10 H7 . 0.9300 ?
C11 H8 . 0.9300 ?
C12 H9 . 0.9300 ?
C13 C14 . 1.348(4) ?
C13 H11 . 0.9300 ?
C14 H12 . 0.9300 ?

loop_
_geom_hbond_atom_site_label_D
_geom_hbond_atom_site_label_H
_geom_hbond_atom_site_label_A
_geom_hbond_site_symmetry_A
_geom_hbond_distance_DH
_geom_hbond_distance_HA
_geom_hbond_distance_DA
_geom_hbond_angle_DHA
_geom_hbond_publ_flag
O1W H13 O2 . 0.95 1.87 2.818(2) 174 y
O1W H14 O2W 2_666 0.87 1.91 2.768(3) 170 y
O2W H15 O4 . 0.85 2.03 2.886(3) 177 y
O2W H16 O2 1_565 0.93 1.98 2.893(3) 168 y
O3W H17 O1W 1_565 0.88 1.94 2.790(3) 164 y
O3W H18 O4 1_655 0.90 1.95 2.821(3) 163 y
N2 H6 O1W 1_455 0.86 2.03 2.877(3) 168 y
N4 H10 O3W . 0.86 1.94 2.781(3) 164 y
